data_1008176
loop_
_publ_author_name
'Mosset, A'
'Abboudi, M'
'Galy, J'

_publ_section_title
;
Synthese, structure moleculaire et cristalline d'un rubeanate de
cuivre(I): Cu Cl (C~2~ N~2~ S~2~ H~4~)~1.5~ (H~2~ O)~0.45~
;
_journal_coden_ASTM ZEKRDZ
_journal_name_full
;
Zeitschrift fuer Kristallographie (149,1979-)
;
_journal_page_first 171
_journal_page_last 180
_journal_volume 164
_journal_year 1983
_chemical_formula_structural 'Cu Cl (C2 N2 S2 H4)1.5 (H2 O)0.45'
_chemical_formula_sum 'C3 H6.9 Cl Cu N3 O0.45 S3'
_chemical_name_systematic
;
Copper(I) 1,2dithiooxalicacidamide chloride hydrate
;
_space_group_IT_number 68
_symmetry_cell_setting orthorhombic
_symmetry_space_group_name_Hall '-C 2a 2ac'
_symmetry_space_group_name_H-M 'C c c a :2'
_cell_angle_alpha 90
_cell_angle_beta 90
_cell_angle_gamma 90
_cell_formula_units_Z 16
_cell_length_a 14.258(3)
_cell_length_b 22.686(4)
_cell_length_c 13.503(3)
_cell_volume 4367.6
_exptl_crystal_density_meas 1.66(3)
_refine_ls_R_factor_all 0.051
_cod_depositor_comments
;
 Correcting the summary chemical formula by changing it from
 'Cl Cu H6.9 N3 O0.45 S3' to 'C3 H6.9 Cl Cu N3 O0.45 S3'.

 Antanas Vaitkus,
 2018-07-07

 Removing the dummy hydrogen atom 'H7' and changing the attached hydrogen
 atom count of the nitrogen atoms from '3' to '0' since explicit coordinates
 of these hydrogen atoms are provided.

 Antanas Vaitkus,
 2018-07-07
;
_cod_original_sg_symbol_H-M 'C c c a Z'
_cod_original_formula_sum 'H6.9 Cl Cu N3 O.45 S3'
_cod_database_code 1008176

loop_
_symmetry_equiv_pos_as_xyz
x,y,z
1/2-x,y,1/2+z
1/2+x,1/2-y,1/2+z
-x,1/2-y,z
-x,-y,-z
1/2+x,-y,1/2-z
1/2-x,1/2+y,1/2-z
x,1/2+y,-z
1/2+x,1/2+y,z
-x,1/2+y,1/2+z
x,-y,1/2+z
1/2-x,-y,z
1/2-x,1/2-y,-z
x,1/2-y,1/2-z
-x,y,1/2-z
1/2+x,y,-z

loop_
_atom_site_label
_atom_site_type_symbol
_atom_site_symmetry_multiplicity
_atom_site_Wyckoff_symbol
_atom_site_fract_x
_atom_site_fract_y
_atom_site_fract_z
_atom_site_occupancy
_atom_site_attached_hydrogens
_atom_site_calc_flag
Cu1 Cu1+ 16 i 0.6326(2) 0.15749(10) 0.4944(2) 1. 0 d
Cl1 Cl1- 16 i 0.4968(4) 0.1092(2) 0.4293(3) 1. 0 d
S1 S0 16 i 0.6201(4) 0.1708(3) 0.6594(4) 1. 0 d
S2 S0 16 i 0.6561(4) 0.2414(2) 0.4069(3) 1. 0 d
S3 S0 16 i 0.7514(4) 0.0933(3) 0.4701(6) 1. 0 d
N1 N0 16 i 0.442(1) 0.169(1) 0.636(1) 1. 0 d
N2 N0 16 i 0.620(1) 0.1743(7) 0.255(1) 1. 0 d
N3 N0 16 i 0.631(1) 0.0102(8) 0.513(2) 1. 0 d
C1 C0 16 i 0.511(2) 0.169(1) 0.695(1) 1. 0 d
C2 C0 16 i 0.636(1) 0.2257(7) 0.288(1) 1. 0 d
C3 C0 16 i 0.715(1) 0.0265(9) 0.490(2) 1. 0 d
O1 O2- 16 i 0.536(5) 0.512(4) 0.241(8) 0.225 2 d
O2 O2- 16 i 0.707(3) 0.473(2) 0.259(4) 0.225 2 d
H1 H0 16 i 0.379 0.167 0.663 1. 0 d
H2 H0 16 i 0.448 0.169 0.566 1. 0 d
H3 H0 16 i 0.618 0.14 0.298 1. 0 d
H4 H0 16 i 0.609 0.167 0.185 1. 0 d
H5 H0 16 i 0.617 -0.032 0.53 1. 0 d
H6 H0 16 i 0.581 0.04 0.517 1. 0 d

loop_
_atom_type_symbol
_atom_type_oxidation_number
Cu1+ 1.000
Cl1- -1.000
S0 0.000
N0 0.000
C0 0.000
O2- -2.000
H0 0.000
H1+ 1.000
